data_2006534
loop_
_publ_author_name
'N\"ather, Christian'
'Hauck, Tim'
'Bock, Hans'

_publ_section_title
;
 Bis(barium disaccharinate triglyme)
;
_journal_issue 9
_journal_name_full 'Acta Crystallographica Section C'
_journal_page_first 1244
_journal_page_last 1246
_journal_paper_doi 10.1107/S0108270197003351
_journal_volume 53
_journal_year 1997
_chemical_formula_moiety '[Ba(C7 H4 N1 O3 S1)2 , C8 H18 O4]2'
_chemical_formula_sum 'C44 H52 Ba2 N4 O20 S4'
_chemical_formula_weight 1359.82
_chemical_name_common 'Bis(barium disaccharinate triglyme)'
_chemical_name_systematic
;
 ?
;
_space_group_IT_number 2
_symmetry_cell_setting triclinic
_symmetry_space_group_name_Hall '-P 1'
_symmetry_space_group_name_H-M 'P -1'
_audit_creation_method SHELXL
_cell_angle_alpha 76.375(3)
_cell_angle_beta 81.461(3)
_cell_angle_gamma 71.342(3)
_cell_formula_units_Z 1
_cell_length_a 8.4068(4)
_cell_length_b 11.4513(5)
_cell_length_c 14.9166(6)
_cell_measurement_reflns_used 60
_cell_measurement_temperature 150(2)
_cell_measurement_theta_max 16
_cell_measurement_theta_min 8
_cell_volume 1318.07(10)
_computing_cell_refinement XSCANS
_computing_data_collection 'XSCANS (Siemens, 1994)'
_computing_data_reduction XSCANS
_computing_molecular_graphics 'SHELXTL/PC (Sheldrick, 1990)'
_computing_publication_material 'SHELXL93 CIFTAB'
_computing_structure_refinement 'SHELXL93 (Sheldrick, 1993)'
_computing_structure_solution 'SHELXS86 (Sheldrick, 1985)'
_diffrn_ambient_temperature 150(2)
_diffrn_measurement_device 'Siemens P4'
_diffrn_measurement_method '\w scan'
_diffrn_radiation_monochromator graphite
_diffrn_radiation_source 'fine-focus sealed tube'
_diffrn_radiation_type MoK\a
_diffrn_radiation_wavelength 0.71073
_diffrn_reflns_av_R_equivalents 0.0167
_diffrn_reflns_av_sigmaI/netI 0.0310
_diffrn_reflns_limit_h_max 12
_diffrn_reflns_limit_h_min 0
_diffrn_reflns_limit_k_max 17
_diffrn_reflns_limit_k_min -16
_diffrn_reflns_limit_l_max 23
_diffrn_reflns_limit_l_min -22
_diffrn_reflns_number 10571
_diffrn_reflns_theta_max 33.50
_diffrn_reflns_theta_min 2.14
_diffrn_standards_decay_% 0
_diffrn_standards_interval_count 400
_diffrn_standards_number 4
_exptl_absorpt_coefficient_mu 1.722
_exptl_absorpt_correction_T_max 0.87
_exptl_absorpt_correction_T_min 0.53
_exptl_absorpt_correction_type 'face-indexed (XPREP; Siemens, 1996)'
_exptl_crystal_colour colourless
_exptl_crystal_density_diffrn 1.713
_exptl_crystal_description plate
_exptl_crystal_F_000 680
_exptl_crystal_size_max 0.4
_exptl_crystal_size_mid 0.4
_exptl_crystal_size_min 0.08
_refine_diff_density_max 0.869
_refine_diff_density_min -0.825
_refine_ls_extinction_coef 0.0024(5)
_refine_ls_extinction_method 'SHELXL93 (Sheldrick, 1993)'
_refine_ls_goodness_of_fit_all 1.061
_refine_ls_goodness_of_fit_obs 1.074
_refine_ls_hydrogen_treatment 'H atoms: see text'
_refine_ls_matrix_type full
_refine_ls_number_parameters 335
_refine_ls_number_reflns 9997
_refine_ls_number_restraints 0
_refine_ls_restrained_S_all 1.061
_refine_ls_restrained_S_obs 1.074
_refine_ls_R_factor_all 0.0362
_refine_ls_R_factor_obs .0301
_refine_ls_shift/esd_max 0.001
_refine_ls_shift/esd_mean 0.000
_refine_ls_structure_factor_coef Fsqd
_refine_ls_weighting_details 'w = 1/[\s^2^(Fo^2^)+(0.0265P)^2^+1.7198P] where P=(Fo^2^+2Fc^2^)/3'
_refine_ls_weighting_scheme calc
_refine_ls_wR_factor_all 0.0745
_refine_ls_wR_factor_obs .0713
_reflns_number_observed 8992
_reflns_number_total 9997
_reflns_observed_criterion >2sigma(I)
_cod_data_source_file sk1065.cif
_cod_data_source_block Bariumdisaccharinate
_cod_database_code 2006534

loop_
_symmetry_equiv_pos_as_xyz
'x, y, z'
'-x, -y, -z'

loop_
_atom_site_aniso_label
_atom_site_aniso_U_11
_atom_site_aniso_U_22
_atom_site_aniso_U_33
_atom_site_aniso_U_12
_atom_site_aniso_U_13
_atom_site_aniso_U_23
Ba1 .01772(5) .01933(6) .01654(5) -.00681(4) -.00044(3) -.00364(3)
S1 .0309(3) .0264(3) .0290(3) -.0080(2) .0065(2) -.0034(2)
O1 .0302(8) .0360(9) .0452(10) -.0106(7) .0036(7) -.0232(8)
O2 .0354(10) .0418(11) .0490(12) -.0069(8) -.0057(9) -.0035(9)
O3 .0510(13) .0479(12) .0389(11) -.0185(10) .0193(9) -.0043(9)
N1 .0294(9) .0263(9) .0399(11) -.0123(8) .0054(8) -.0122(8)
C1 .0416(12) .0213(9) .0225(9) -.0076(8) -.0035(8) -.0036(7)
C2 .058(2) .0248(11) .0409(14) -.0012(11) -.0095(12) -.0123(10)
C3 .073(2) .0268(12) .055(2) -.0122(13) -.020(2) -.0134(12)
C4 .062(2) .0320(13) .055(2) -.0225(13) -.0186(15) -.0088(12)
C5 .0433(14) .0294(11) .0333(11) -.0166(10) -.0064(10) -.0053(9)
C6 .0377(11) .0214(9) .0198(8) -.0118(8) -.0026(7) -.0034(7)
C7 .0322(11) .0255(10) .0256(9) -.0123(8) .0011(8) -.0095(7)
S2 .0219(2) .0194(2) .0186(2) -.0083(2) .00013(15) -.00364(15)
O4 .0535(11) .0282(8) .0173(6) -.0149(8) .0012(7) -.0035(6)
O5 .0273(7) .0210(7) .0215(6) -.0064(6) -.0006(5) -.0016(5)
O6 .0222(7) .0279(8) .0314(8) -.0090(6) .0011(6) -.0054(6)
N2 .0343(9) .0253(8) .0194(7) -.0152(7) -.0005(6) -.0045(6)
C11 .0213(8) .0183(8) .0232(8) -.0071(6) -.0010(6) -.0051(6)
C12 .0264(9) .0240(9) .0265(9) -.0068(7) -.0017(7) -.0093(7)
C13 .0333(11) .0247(10) .0388(12) -.0098(9) -.0044(9) -.0128(9)
C14 .0305(11) .0225(10) .0445(13) -.0115(8) .0010(9) -.0073(9)
C15 .0296(10) .0199(9) .0299(10) -.0084(8) .0035(8) -.0024(7)
C16 .0237(9) .0184(8) .0216(8) -.0059(7) .0005(6) -.0030(6)
C17 .0335(10) .0197(8) .0194(8) -.0089(8) -.0016(7) -.0040(6)
O7 .0271(8) .0297(8) .0265(7) -.0024(6) -.0019(6) -.0051(6)
O8 .0259(7) .0354(9) .0208(7) -.0096(6) -.0009(5) -.0059(6)
O9 .0239(7) .0263(7) .0277(7) -.0114(6) -.0004(6) -.0031(6)
O10 .0199(7) .0408(10) .0288(8) -.0052(6) -.0031(6) -.0034(7)
C21 .0400(14) .0413(15) .0437(15) -.0010(12) .0023(11) -.0167(12)
C22 .0287(10) .0293(11) .0308(11) -.0077(8) -.0081(8) .0034(8)
C23 .0306(11) .0376(12) .0235(9) -.0114(9) -.0060(8) -.0031(8)
C24 .0333(11) .0393(13) .0205(9) -.0093(10) .0029(8) -.0043(8)
C25 .0304(11) .0307(11) .0272(10) -.0127(9) .0070(8) -.0026(8)
C26 .0253(11) .051(2) .0348(12) -.0197(10) .0017(9) -.0076(11)
C27 .0202(9) .0477(15) .0331(11) -.0048(9) -.0008(8) -.0068(10)
C28 .0273(11) .0409(13) .0292(11) -.0048(9) -.0055(8) -.0032(9)

loop_
_atom_site_label
_atom_site_fract_x
_atom_site_fract_y
_atom_site_fract_z
_atom_site_U_iso_or_equiv
_atom_site_thermal_displace_type
_atom_site_calc_flag
_atom_site_refinement_flags
_atom_site_occupancy
_atom_site_disorder_group
_atom_site_type_symbol
Ba1 .383679(14) .000292(11) .214799(8) .01764(4) Uani d . 1 . Ba
S1 .12012(8) .33320(6) .35348(4) .03023(11) Uani d . 1 . S
O1 .5357(2) .1509(2) .27214(14) .0351(4) Uani d . 1 . O
O2 -.0002(3) .4130(2) .2886(2) .0439(5) Uani d . 1 . O
O3 .0499(3) .2870(2) .4441(2) .0482(5) Uani d . 1 . O
N1 .2534(3) .2194(2) .3100(2) .0308(4) Uani d . 1 . N
C1 .2670(3) .4096(2) .3645(2) .0289(4) Uani d . 1 . C
C2 .2472(4) .5155(3) .3999(2) .0424(6) Uani d . 1 . C
H2 .1406(4) .5615(3) .4240(2) .051 Uiso calc R 1 . H
C3 .3920(5) .5510(3) .3982(2) .0498(8) Uani d . 1 . C
H3 .3829(5) .6241(3) .4208(2) .060 Uiso calc R 1 . H
C4 .5481(5) .4832(3) .3649(2) .0462(7) Uani d . 1 . C
H4 .6438(5) .5103(3) .3648(2) .055 Uiso calc R 1 . H
C5 .5665(4) .3758(2) .3314(2) .0337(5) Uani d . 1 . C
H5 .6735(4) .3280(2) .3090(2) .040 Uiso calc R 1 . H
C6 .4225(3) .3407(2) .33174(14) .0256(4) Uani d . 1 . C
C7 .4106(3) .2286(2) .3013(2) .0264(4) Uani d . 1 . C
S2 .54351(6) .17306(5) .02100(3) .01965(8) Uani d . 1 . S
O4 .6980(3) .2292(2) -.22147(11) .0329(4) Uani d . 1 . O
O5 .6417(2) .06171(15) .08081(10) .0241(3) Uani d . 1 . O
O6 .3676(2) .2105(2) .05516(12) .0272(3) Uani d . 1 . O
N2 .5690(3) .1554(2) -.08385(12) .0250(3) Uani d . 1 . N
C11 .6325(3) .2978(2) .00359(14) .0205(3) Uani d . 1 . C
C12 .6501(3) .3649(2) .0656(2) .0251(4) Uani d . 1 . C
H12 .6095(3) .3486(2) .1288(2) .030 Uiso calc R 1 . H
C13 .7304(3) .4578(2) .0306(2) .0307(4) Uani d . 1 . C
H13 .7447(3) .5062(2) .0708(2) .037 Uiso calc R 1 . H
C14 .7899(3) .4805(2) -.0620(2) .0319(5) Uani d . 1 . C
H14 .8444(3) .5440(2) -.0839(2) .038 Uiso calc R 1 . H
C15 .7707(3) .4117(2) -.1231(2) .0273(4) Uani d . 1 . C
H15 .8111(3) .4274(2) -.1864(2) .033 Uiso calc R 1 . H
C16 .6908(3) .3193(2) -.08868(14) .0217(3) Uani d . 1 . C
C17 .6546(3) .2325(2) -.13926(14) .0240(4) Uani d . 1 . C
O7 .6926(2) -.1701(2) .27442(12) .0293(3) Uani d . 1 . O
O8 .4163(2) -.1405(2) .39619(11) .0273(3) Uani d . 1 . O
O9 .0946(2) -.0056(2) .33593(11) .0256(3) Uani d . 1 . O
O10 .0781(2) .0620(2) .14379(12) .0313(3) Uani d . 1 . O
C21 .8110(4) -.2443(3) .2153(2) .0435(6) Uani d . 1 . C
H21A .7943(4) -.2027(3) .1506(2) .065 Uiso calc R 1 . H
H21B .7942(4) -.3275(3) .2264(2) .065 Uiso calc R 1 . H
H21C .9257(4) -.2536(3) .2285(2) .065 Uiso calc R 1 . H
C22 .7099(3) -.2252(2) .3698(2) .0309(4) Uani d . 1 . C
H22A .8214(3) -.2294(2) .3867(2) .037 Uiso calc R 1 . H
H22B .7007(3) -.3118(2) .3826(2) .037 Uiso calc R 1 . H
C23 .5724(3) -.1454(3) .4255(2) .0304(4) Uani d . 1 . C
H23A .5787(3) -.1827(3) .4923(2) .036 Uiso calc R 1 . H
H23B .5837(3) -.0596(3) .4147(2) .036 Uiso calc R 1 . H
C24 .2729(3) -.0999(3) .4583(2) .0322(5) Uani d . 1 . C
H24A .2604(3) -.0138(3) .4660(2) .039 Uiso calc R 1 . H
H24B .2859(3) -.1571(3) .5196(2) .039 Uiso calc R 1 . H
C25 .1216(3) -.1018(2) .4171(2) .0301(4) Uani d . 1 . C
H25A .1411(3) -.1848(2) .4014(2) .036 Uiso calc R 1 . H
H25B .0216(3) -.0865(2) .4620(2) .036 Uiso calc R 1 . H
C26 -.0493(3) .0011(3) .2927(2) .0357(5) Uani d . 1 . C
H26A -.1516(3) .0217(3) .3355(2) .043 Uiso calc R 1 . H
H26B -.0364(3) -.0812(3) .2775(2) .043 Uiso calc R 1 . H
C27 -.0668(3) .1009(3) .2060(2) .0353(5) Uani d . 1 . C
H27A -.1708(3) .1109(3) .1775(2) .042 Uiso calc R 1 . H
H27B -.0734(3) .1825(3) .2203(2) .042 Uiso calc R 1 . H
C28 .0520(3) .1254(3) .0501(2) .0341(5) Uani d . 1 . C
H28A .1542(3) .0958(3) .0105(2) .041 Uiso calc R 1 . H
H28B .0261(3) .2163(3) .0457(2) .041 Uiso calc R 1 . H
H28C -.0422(3) .1078(3) .0300(2) .041 Uiso calc R 1 . H

loop_
_atom_type_symbol
_atom_type_description
_atom_type_scat_dispersion_real
_atom_type_scat_dispersion_imag
_atom_type_scat_source
C C 0.0033 0.0016 'International Tables Vol C Tables 4.2.6.8 and 6.1.1.4'
H H 0.0000 0.0000 'International Tables Vol C Tables 4.2.6.8 and 6.1.1.4'
N N 0.0061 0.0033 'International Tables Vol C Tables 4.2.6.8 and 6.1.1.4'
O O 0.0106 0.0060 'International Tables Vol C Tables 4.2.6.8 and 6.1.1.4'
S S 0.1246 0.1234 'International Tables Vol C Tables 4.2.6.8 and 6.1.1.4'
Ba Ba -0.3244 2.2819 'International Tables Vol C Tables 4.2.6.8 and 6.1.1.4'

loop_
_geom_angle_atom_site_label_1
_geom_angle_atom_site_label_2
_geom_angle_atom_site_label_3
_geom_angle_site_symmetry_1
_geom_angle_site_symmetry_3
_geom_angle
_geom_angle_publ_flag
O10 Ba1 O1 . . 130.02(6) n
O10 Ba1 O8 . . 117.43(5) n
O1 Ba1 O8 . . 84.88(6) n
O10 Ba1 O9 . . 60.51(5) n
O1 Ba1 O9 . . 106.98(5) n
O8 Ba1 O9 . . 60.01(5) n
O10 Ba1 O7 . . 153.34(6) n
O1 Ba1 O7 . . 76.64(6) n
O8 Ba1 O7 . . 57.55(5) n
O9 Ba1 O7 . . 116.79(5) n
O10 Ba1 N2 . 2_655 74.06(6) n
O1 Ba1 N2 . 2_655 141.59(5) n
O8 Ba1 N2 . 2_655 111.86(5) n
O9 Ba1 N2 . 2_655 111.33(5) n
O7 Ba1 N2 . 2_655 83.80(6) n
O10 Ba1 O5 . . 113.48(5) n
O1 Ba1 O5 . . 68.07(5) n
O8 Ba1 O5 . . 128.49(5) n
O9 Ba1 O5 . . 167.92(5) n
O7 Ba1 O5 . . 73.53(5) n
N2 Ba1 O5 2_655 . 74.85(5) n
O10 Ba1 O4 . 2_655 71.30(6) n
O1 Ba1 O4 . 2_655 155.24(6) n
O8 Ba1 O4 . 2_655 72.41(5) n
O9 Ba1 O4 . 2_655 70.34(5) n
O7 Ba1 O4 . 2_655 82.77(6) n
N2 Ba1 O4 2_655 2_655 46.81(5) n
O5 Ba1 O4 . 2_655 118.97(5) n
O10 Ba1 O6 . . 72.00(5) n
O1 Ba1 O6 . . 76.61(6) n
O8 Ba1 O6 . . 160.55(5) n
O9 Ba1 O6 . . 119.82(5) n
O7 Ba1 O6 . . 122.11(5) n
N2 Ba1 O6 2_655 . 86.73(5) n
O5 Ba1 O6 . . 48.94(4) n
O4 Ba1 O6 2_655 . 126.83(5) n
O10 Ba1 N1 . . 89.90(6) n
O1 Ba1 N1 . . 46.21(5) n
O8 Ba1 N1 . . 83.46(6) n
O9 Ba1 N1 . . 66.44(5) n
O7 Ba1 N1 . . 113.95(6) n
N2 Ba1 N1 2_655 . 161.51(6) n
O5 Ba1 N1 . . 104.27(5) n
O4 Ba1 N1 2_655 . 136.67(5) n
O6 Ba1 N1 . . 79.46(5) n
O10 Ba1 C17 . 2_655 68.86(6) n
O1 Ba1 C17 . 2_655 159.66(6) n
O8 Ba1 C17 . 2_655 92.22(5) n
O9 Ba1 C17 . 2_655 88.69(5) n
O7 Ba1 C17 . 2_655 84.80(6) n
N2 Ba1 C17 2_655 2_655 24.79(5) n
O5 Ba1 C17 . 2_655 98.90(5) n
O4 Ba1 C17 2_655 2_655 22.21(5) n
O6 Ba1 C17 . 2_655 107.21(5) n
N1 Ba1 C17 . 2_655 153.47(6) n
O10 Ba1 S2 . . 92.40(4) n
O1 Ba1 S2 . . 71.51(4) n
O8 Ba1 S2 . . 149.85(4) n
O9 Ba1 S2 . . 144.35(4) n
O7 Ba1 S2 . . 97.84(4) n
N2 Ba1 S2 2_655 . 78.97(4) n
O5 Ba1 S2 . . 24.39(3) n
O4 Ba1 S2 2_655 . 125.57(3) n
O6 Ba1 S2 . . 24.58(3) n
N1 Ba1 S2 . . 92.87(4) n
C17 Ba1 S2 2_655 . 103.37(4) n
O2 S1 O3 . . 115.73(14) y
O2 S1 N1 . . 111.41(13) y
O3 S1 N1 . . 111.21(13) y
O2 S1 C1 . . 110.59(12) y
O3 S1 C1 . . 109.48(13) y
N1 S1 C1 . . 96.81(11) y
C7 O1 Ba1 . . 100.86(14) n
C7 N1 S1 . . 111.3(2) y
C7 N1 Ba1 . . 88.78(13) n
S1 N1 Ba1 . . 159.37(12) n
C6 C1 C2 . . 121.8(3) n
C6 C1 S1 . . 106.8(2) y
C2 C1 S1 . . 131.4(2) y
C1 C2 C3 . . 116.6(3) n
C4 C3 C2 . . 122.0(3) n
C3 C4 C5 . . 120.6(3) n
C6 C5 C4 . . 117.6(3) n
C1 C6 C5 . . 121.2(2) n
C1 C6 C7 . . 111.2(2) n
C5 C6 C7 . . 127.6(2) n
O1 C7 N1 . . 123.7(2) y
O1 C7 C6 . . 122.4(2) y
N1 C7 C6 . . 113.9(2) y
O6 S2 O5 . . 112.08(10) y
O6 S2 N2 . . 112.80(11) y
O5 S2 N2 . . 111.14(10) y
O6 S2 C11 . . 111.52(10) y
O5 S2 C11 . . 110.98(10) y
N2 S2 C11 . . 97.49(10) y
O6 S2 Ba1 . . 57.64(7) n
O5 S2 Ba1 . . 54.56(6) n
N2 S2 Ba1 . . 128.86(7) n
C11 S2 Ba1 . . 133.55(7) n
C17 O4 Ba1 . 2_655 95.07(14) n
S2 O5 Ba1 . . 101.05(8) n
S2 O6 Ba1 . . 97.77(8) n
C17 N2 S2 . . 111.61(15) y
C17 N2 Ba1 . 2_655 94.22(12) n
S2 N2 Ba1 . 2_655 150.15(10) n
C16 C11 C12 . . 122.8(2) n
C16 C11 S2 . . 106.86(15) y
C12 C11 S2 . . 130.3(2) y
C11 C12 C13 . . 116.7(2) n
C14 C13 C12 . . 121.2(2) n
C13 C14 C15 . . 121.1(2) n
C16 C15 C14 . . 118.0(2) n
C11 C16 C15 . . 120.2(2) n
C11 C16 C17 . . 111.1(2) n
C15 C16 C17 . . 128.6(2) n
O4 C17 N2 . . 122.9(2) y
O4 C17 C16 . . 124.4(2) y
N2 C17 C16 . . 112.7(2) y
O4 C17 Ba1 . 2_655 62.73(12) n
N2 C17 Ba1 . 2_655 60.98(11) n
C16 C17 Ba1 . 2_655 168.16(14) n
C22 O7 C21 . . 112.4(2) n
C22 O7 Ba1 . . 120.56(14) n
C21 O7 Ba1 . . 122.2(2) n
C23 O8 C24 . . 114.7(2) n
C23 O8 Ba1 . . 108.87(13) n
C24 O8 Ba1 . . 113.31(14) n
C25 O9 C26 . . 112.0(2) n
C25 O9 Ba1 . . 115.10(13) n
C26 O9 Ba1 . . 114.87(13) n
C28 O10 C27 . . 112.6(2) n
C28 O10 Ba1 . . 121.82(14) n
C27 O10 Ba1 . . 115.67(14) n
O7 C22 C23 . . 108.2(2) n
O8 C23 C22 . . 107.2(2) n
O8 C24 C25 . . 107.3(2) n
O9 C25 C24 . . 108.0(2) n
O9 C26 C27 . . 109.2(2) n
O10 C27 C26 . . 107.6(2) n

loop_
_geom_bond_atom_site_label_1
_geom_bond_atom_site_label_2
_geom_bond_site_symmetry_2
_geom_bond_distance
_geom_bond_publ_flag
Ba1 O10 . 2.741(2) y
Ba1 O1 . 2.787(2) y
Ba1 O8 . 2.807(2) y
Ba1 O9 . 2.814(2) y
Ba1 O7 . 2.823(2) y
Ba1 N2 2_655 2.848(2) ?
Ba1 O5 . 2.867(2) y
Ba1 O4 2_655 2.898(2) ?
Ba1 O6 . 2.945(2) y
Ba1 N1 . 2.995(2) y
Ba1 C17 2_655 3.248(2) ?
Ba1 S2 . 3.4538(5) n
S1 O2 . 1.441(2) y
S1 O3 . 1.442(2) y
S1 N1 . 1.620(2) y
S1 C1 . 1.772(3) y
O1 C7 . 1.239(3) y
N1 C7 . 1.343(3) y
C1 C6 . 1.380(3) n
C1 C2 . 1.386(3) n
C2 C3 . 1.397(5) n
C3 C4 . 1.381(5) n
C4 C5 . 1.391(4) n
C5 C6 . 1.391(3) n
C6 C7 . 1.495(3) n
S2 O6 . 1.450(2) y
S2 O5 . 1.453(2) y
S2 N2 . 1.598(2) y
S2 C11 . 1.766(2) y
O4 C17 . 1.232(3) y
O4 Ba1 2_655 2.898(2) y
N2 C17 . 1.365(3) y
N2 Ba1 2_655 2.848(2) y
C11 C16 . 1.383(3) n
C11 C12 . 1.383(3) n
C12 C13 . 1.398(3) n
C13 C14 . 1.390(4) n
C14 C15 . 1.393(3) n
C15 C16 . 1.389(3) n
C16 C17 . 1.506(3) n
C17 Ba1 2_655 3.248(2) n
O7 C22 . 1.422(3) n
O7 C21 . 1.429(3) n
O8 C23 . 1.424(3) n
O8 C24 . 1.428(3) n
O9 C25 . 1.423(3) n
O9 C26 . 1.426(3) n
O10 C28 . 1.428(3) n
O10 C27 . 1.434(3) n
C22 C23 . 1.503(4) n
C24 C25 . 1.500(4) n
C26 C27 . 1.501(4) n

loop_
_geom_torsion_atom_site_label_1
_geom_torsion_atom_site_label_2
_geom_torsion_atom_site_label_3
_geom_torsion_atom_site_label_4
_geom_torsion_site_symmetry_1
_geom_torsion_site_symmetry_4
_geom_torsion
_geom_torsion_publ_flag
O10 Ba1 O1 C7 . . 32.1(2) n
O8 Ba1 O1 C7 . . -89.8(2) n
O9 Ba1 O1 C7 . . -33.3(2) n
O7 Ba1 O1 C7 . . -147.6(2) n
N2 Ba1 O1 C7 2_655 . 150.93(14) n
O5 Ba1 O1 C7 . . 135.0(2) n
O4 Ba1 O1 C7 2_655 . -113.1(2) n
O6 Ba1 O1 C7 . . 84.2(2) n
N1 Ba1 O1 C7 . . -3.97(15) n
C17 Ba1 O1 C7 2_655 . -172.3(2) n
S2 Ba1 O1 C7 . . 109.2(2) n
O2 S1 N1 C7 . . 115.7(2) n
O3 S1 N1 C7 . . -113.6(2) n
C1 S1 N1 C7 . . 0.4(2) n
O2 S1 N1 Ba1 . . -50.3(4) n
O3 S1 N1 Ba1 . . 80.4(4) n
C1 S1 N1 Ba1 . . -165.6(3) n
O10 Ba1 N1 C7 . . -149.60(15) n
O1 Ba1 N1 C7 . . 3.59(13) n
O8 Ba1 N1 C7 . . 92.76(15) n
O9 Ba1 N1 C7 . . 152.8(2) n
O7 Ba1 N1 C7 . . 42.7(2) n
N2 Ba1 N1 C7 2_655 . -120.2(2) n
O5 Ba1 N1 C7 . . -35.4(2) n
O4 Ba1 N1 C7 2_655 . 148.37(13) n
O6 Ba1 N1 C7 . . -77.90(14) n
C17 Ba1 N1 C7 2_655 . 174.57(13) n
S2 Ba1 N1 C7 . . -57.20(14) n
O10 Ba1 N1 S1 . . 17.4(4) n
O1 Ba1 N1 S1 . . 170.6(4) n
O8 Ba1 N1 S1 . . -100.3(3) n
O9 Ba1 N1 S1 . . -40.2(3) n
O7 Ba1 N1 S1 . . -150.3(3) n
N2 Ba1 N1 S1 2_655 . 46.8(4) n
O5 Ba1 N1 S1 . . 131.6(3) n
O4 Ba1 N1 S1 2_655 . -44.7(4) n
O6 Ba1 N1 S1 . . 89.1(4) n
C17 Ba1 N1 S1 2_655 . -18.5(4) n
S2 Ba1 N1 S1 . . 109.8(3) n
O2 S1 C1 C6 . . -115.6(2) n
O3 S1 C1 C6 . . 115.8(2) n
N1 S1 C1 C6 . . 0.4(2) n
O2 S1 C1 C2 . . 66.0(3) n
O3 S1 C1 C2 . . -62.6(3) n
N1 S1 C1 C2 . . -178.0(3) n
C6 C1 C2 C3 . . 1.8(4) n
S1 C1 C2 C3 . . 180.0(2) n
C1 C2 C3 C4 . . -1.2(5) n
C2 C3 C4 C5 . . 0.0(5) n
C3 C4 C5 C6 . . 0.8(4) n
C2 C1 C6 C5 . . -1.1(4) n
S1 C1 C6 C5 . . -179.6(2) n
C2 C1 C6 C7 . . 177.6(2) n
S1 C1 C6 C7 . . -0.9(2) n
C4 C5 C6 C1 . . -0.3(4) n
C4 C5 C6 C7 . . -178.7(2) n
Ba1 O1 C7 N1 . . 7.7(3) n
Ba1 O1 C7 C6 . . -173.5(2) n
S1 N1 C7 O1 . . 177.9(2) n
Ba1 N1 C7 O1 . . -7.0(3) n
S1 N1 C7 C6 . . -1.0(3) n
Ba1 N1 C7 C6 . . 174.1(2) n
C1 C6 C7 O1 . . -177.6(2) n
C5 C6 C7 O1 . . 1.0(4) n
C1 C6 C7 N1 . . 1.3(3) n
C5 C6 C7 N1 . . 179.9(2) n
O10 Ba1 S2 O6 . . 33.38(9) n
O1 Ba1 S2 O6 . . -98.27(9) n
O8 Ba1 S2 O6 . . -138.56(11) n
O9 Ba1 S2 O6 . . -4.71(10) n
O7 Ba1 S2 O6 . . -171.30(9) n
N2 Ba1 S2 O6 2_655 . 106.63(9) n
O5 Ba1 S2 O6 . . -175.78(12) n
O4 Ba1 S2 O6 2_655 . 102.00(10) n
O6 Ba1 S2 O6 . . 0.0 n
N1 Ba1 S2 O6 . . -56.64(9) n
C17 Ba1 S2 O6 2_655 . 102.22(9) n
O10 Ba1 S2 O5 . . -150.84(9) n
O1 Ba1 S2 O5 . . 77.51(9) n
O8 Ba1 S2 O5 . . 37.23(11) n
O9 Ba1 S2 O5 . . 171.07(10) n
O7 Ba1 S2 O5 . . 4.48(9) n
N2 Ba1 S2 O5 2_655 . -77.59(9) n
O5 Ba1 S2 O5 . . 0.0 n
O4 Ba1 S2 O5 2_655 . -82.22(9) n
O6 Ba1 S2 O5 . . 175.78(12) n
N1 Ba1 S2 O5 . . 119.14(9) n
C17 Ba1 S2 O5 2_655 . -82.00(9) n
O10 Ba1 S2 N2 . . -61.12(11) n
O1 Ba1 S2 N2 . . 167.22(11) n
O8 Ba1 S2 N2 . . 126.94(12) n
O9 Ba1 S2 N2 . . -99.22(12) n
O7 Ba1 S2 N2 . . 94.20(11) n
N2 Ba1 S2 N2 2_655 . 12.13(14) n
O5 Ba1 S2 N2 . . 89.71(13) n
O4 Ba1 S2 N2 2_655 . 7.50(11) n
O6 Ba1 S2 N2 . . -94.50(13) n
N1 Ba1 S2 N2 . . -151.14(11) n
C17 Ba1 S2 N2 2_655 . 7.71(11) n
O10 Ba1 S2 C11 . . 123.20(10) n
O1 Ba1 S2 C11 . . -8.45(10) n
O8 Ba1 S2 C11 . . -48.74(12) n
O9 Ba1 S2 C11 . . 85.11(11) n
O7 Ba1 S2 C11 . . -81.48(10) n
N2 Ba1 S2 C11 2_655 . -163.55(10) n
O5 Ba1 S2 C11 . . -85.96(12) n
O4 Ba1 S2 C11 2_655 . -168.18(11) n
O6 Ba1 S2 C11 . . 89.82(13) n
N1 Ba1 S2 C11 . . 33.18(10) n
C17 Ba1 S2 C11 2_655 . -167.96(10) n
O6 S2 O5 Ba1 . . 3.84(11) n
N2 S2 O5 Ba1 . . -123.40(8) n
C11 S2 O5 Ba1 . . 129.26(8) n
Ba1 S2 O5 Ba1 . . 0.0 n
O10 Ba1 O5 S2 . . 32.06(10) n
O1 Ba1 O5 S2 . . -93.45(9) n
O8 Ba1 O5 S2 . . -157.16(7) n
O9 Ba1 O5 S2 . . -25.6(3) n
O7 Ba1 O5 S2 . . -175.37(9) n
N2 Ba1 O5 S2 2_655 . 96.73(9) n
O4 Ba1 O5 S2 2_655 . 112.91(8) n
O6 Ba1 O5 S2 . . -2.33(7) n
N1 Ba1 O5 S2 . . -64.17(9) n
C17 Ba1 O5 S2 2_655 . 102.79(8) n
S2 Ba1 O5 S2 . . 0.0 n
O5 S2 O6 Ba1 . . -3.71(10) n
N2 S2 O6 Ba1 . . 122.64(9) n
C11 S2 O6 Ba1 . . -128.83(8) n
Ba1 S2 O6 Ba1 . . 0.0 n
O10 Ba1 O6 S2 . . -144.69(9) n
O1 Ba1 O6 S2 . . 74.74(8) n
O8 Ba1 O6 S2 . . 93.0(2) n
O9 Ba1 O6 S2 . . 176.84(7) n
O7 Ba1 O6 S2 . . 10.19(11) n
N2 Ba1 O6 S2 2_655 . -70.39(9) n
O5 Ba1 O6 S2 . . 2.31(6) n
O4 Ba1 O6 S2 2_655 . -96.33(9) n
N1 Ba1 O6 S2 . . 121.95(9) n
C17 Ba1 O6 S2 2_655 . -84.53(9) n
S2 Ba1 O6 S2 . . 0.0 n
O6 S2 N2 C17 . . 121.4(2) n
O5 S2 N2 C17 . . -111.7(2) n
C11 S2 N2 C17 . . 4.2(2) n
Ba1 S2 N2 C17 . . -172.61(12) n
O6 S2 N2 Ba1 . 2_655 -90.5(2) n
O5 S2 N2 Ba1 . 2_655 36.4(2) n
C11 S2 N2 Ba1 . 2_655 152.4(2) n
Ba1 S2 N2 Ba1 . 2_655 -24.5(3) n
O6 S2 C11 C16 . . -121.3(2) n
O5 S2 C11 C16 . . 113.0(2) n
N2 S2 C11 C16 . . -3.1(2) n
Ba1 S2 C11 C16 . . 173.50(10) n
O6 S2 C11 C12 . . 60.2(2) n
O5 S2 C11 C12 . . -65.6(2) n
N2 S2 C11 C12 . . 178.3(2) n
Ba1 S2 C11 C12 . . -5.1(3) n
C16 C11 C12 C13 . . 0.2(3) n
S2 C11 C12 C13 . . 178.6(2) n
C11 C12 C13 C14 . . -0.3(4) n
C12 C13 C14 C15 . . 0.2(4) n
C13 C14 C15 C16 . . -0.2(4) n
C12 C11 C16 C15 . . -0.2(3) n
S2 C11 C16 C15 . . -178.9(2) n
C12 C11 C16 C17 . . 179.9(2) n
S2 C11 C16 C17 . . 1.2(2) n
C14 C15 C16 C11 . . 0.1(3) n
C14 C15 C16 C17 . . -179.9(2) n
Ba1 O4 C17 N2 2_655 . -10.3(2) n
Ba1 O4 C17 C16 2_655 . 168.9(2) n
Ba1 O4 C17 Ba1 2_655 2_655 0.0 n
S2 N2 C17 O4 . . 175.2(2) n
Ba1 N2 C17 O4 2_655 . 10.5(2) n
S2 N2 C17 C16 . . -4.1(2) n
Ba1 N2 C17 C16 2_655 . -168.8(2) n
S2 N2 C17 Ba1 . 2_655 164.7(2) n
Ba1 N2 C17 Ba1 2_655 2_655 0.0 n
C11 C16 C17 O4 . . -177.6(2) n
C15 C16 C17 O4 . . 2.5(4) n
C11 C16 C17 N2 . . 1.8(3) n
C15 C16 C17 N2 . . -178.2(2) n
C11 C16 C17 Ba1 . 2_655 -53.8(8) n
C15 C16 C17 Ba1 . 2_655 126.2(6) n
O10 Ba1 O7 C22 . . -96.6(2) n
O1 Ba1 O7 C22 . . 82.9(2) n
O8 Ba1 O7 C22 . . -9.5(2) n
O9 Ba1 O7 C22 . . -19.6(2) n
N2 Ba1 O7 C22 2_655 . -130.4(2) n
O5 Ba1 O7 C22 . . 153.6(2) n
O4 Ba1 O7 C22 2_655 . -83.2(2) n
O6 Ba1 O7 C22 . . 147.5(2) n
N1 Ba1 O7 C22 . . 55.0(2) n
C17 Ba1 O7 C22 2_655 . -105.5(2) n
S2 Ba1 O7 C22 . . 151.7(2) n
O10 Ba1 O7 C21 . . 57.0(2) n
O1 Ba1 O7 C21 . . -123.4(2) n
O8 Ba1 O7 C21 . . 144.1(2) n
O9 Ba1 O7 C21 . . 134.1(2) n
N2 Ba1 O7 C21 2_655 . 23.3(2) n
O5 Ba1 O7 C21 . . -52.7(2) n
O4 Ba1 O7 C21 2_655 . 70.4(2) n
O6 Ba1 O7 C21 . . -58.9(2) n
N1 Ba1 O7 C21 . . -151.3(2) n
C17 Ba1 O7 C21 2_655 . 48.2(2) n
S2 Ba1 O7 C21 . . -54.7(2) n
O10 Ba1 O8 C23 . . -170.69(14) n
O1 Ba1 O8 C23 . . -37.77(15) n
O9 Ba1 O8 C23 . . -150.7(2) n
O7 Ba1 O8 C23 . . 39.64(14) n
N2 Ba1 O8 C23 2_655 . 106.50(15) n
O5 Ba1 O8 C23 . . 18.8(2) n
O4 Ba1 O8 C23 2_655 . 132.2(2) n
O6 Ba1 O8 C23 . . -55.6(2) n
N1 Ba1 O8 C23 . . -84.21(15) n
C17 Ba1 O8 C23 2_655 . 122.05(15) n
S2 Ba1 O8 C23 . . 0.2(2) n
O10 Ba1 O8 C24 . . -41.8(2) n
O1 Ba1 O8 C24 . . 91.1(2) n
O9 Ba1 O8 C24 . . -21.88(15) n
O7 Ba1 O8 C24 . . 168.5(2) n
N2 Ba1 O8 C24 2_655 . -124.6(2) n
O5 Ba1 O8 C24 . . 147.70(15) n
O4 Ba1 O8 C24 2_655 . -98.9(2) n
O6 Ba1 O8 C24 . . 73.3(2) n
N1 Ba1 O8 C24 . . 44.6(2) n
C17 Ba1 O8 C24 2_655 . -109.1(2) n
S2 Ba1 O8 C24 . . 129.09(14) n
O10 Ba1 O9 C25 . . 145.2(2) n
O1 Ba1 O9 C25 . . -88.0(2) n
O8 Ba1 O9 C25 . . -14.45(14) n
O7 Ba1 O9 C25 . . -4.6(2) n
N2 Ba1 O9 C25 2_655 . 89.2(2) n
O5 Ba1 O9 C25 . . -151.9(2) n
O4 Ba1 O9 C25 2_655 . 66.09(15) n
O6 Ba1 O9 C25 . . -171.98(14) n
N1 Ba1 O9 C25 . . -110.7(2) n
C17 Ba1 O9 C25 2_655 . 78.9(2) n
S2 Ba1 O9 C25 . . -169.73(13) n
O10 Ba1 O9 C26 . . 12.9(2) n
O1 Ba1 O9 C26 . . 139.8(2) n
O8 Ba1 O9 C26 . . -146.7(2) n
O7 Ba1 O9 C26 . . -136.9(2) n
N2 Ba1 O9 C26 2_655 . -43.0(2) n
O5 Ba1 O9 C26 . . 75.9(3) n
O4 Ba1 O9 C26 2_655 . -66.2(2) n
O6 Ba1 O9 C26 . . 55.8(2) n
N1 Ba1 O9 C26 . . 117.1(2) n
C17 Ba1 O9 C26 2_655 . -53.4(2) n
S2 Ba1 O9 C26 . . 58.0(2) n
O1 Ba1 O10 C28 . . 76.9(2) n
O8 Ba1 O10 C28 . . -175.4(2) n
O9 Ba1 O10 C28 . . 164.8(2) n
O7 Ba1 O10 C28 . . -103.7(2) n
N2 Ba1 O10 C28 2_655 . -68.7(2) n
O5 Ba1 O10 C28 . . -3.5(2) n
O4 Ba1 O10 C28 2_655 . -117.7(2) n
O6 Ba1 O10 C28 . . 23.1(2) n
N1 Ba1 O10 C28 . . 102.0(2) n
C17 Ba1 O10 C28 2_655 . -94.2(2) n
S2 Ba1 O10 C28 . . 9.2(2) n
O1 Ba1 O10 C27 . . -66.2(2) n
O8 Ba1 O10 C27 . . 41.6(2) n
O9 Ba1 O10 C27 . . 21.7(2) n
O7 Ba1 O10 C27 . . 113.3(2) n
N2 Ba1 O10 C27 2_655 . 148.3(2) n
O5 Ba1 O10 C27 . . -146.6(2) n
O4 Ba1 O10 C27 2_655 . 99.2(2) n
O6 Ba1 O10 C27 . . -120.0(2) n
N1 Ba1 O10 C27 . . -41.0(2) n
C17 Ba1 O10 C27 2_655 . 122.7(2) n
S2 Ba1 O10 C27 . . -133.9(2) n
C21 O7 C22 C23 . . -175.9(2) n
Ba1 O7 C22 C23 . . -19.9(3) n
C24 O8 C23 C22 . . 163.0(2) n
Ba1 O8 C23 C22 . . -68.9(2) n
O7 C22 C23 O8 . . 58.2(2) n
C23 O8 C24 C25 . . -179.5(2) n
Ba1 O8 C24 C25 . . 54.7(2) n
C26 O9 C25 C24 . . -179.0(2) n
Ba1 O9 C25 C24 . . 47.4(2) n
O8 C24 C25 O9 . . -68.1(2) n
C25 O9 C26 C27 . . -177.9(2) n
Ba1 O9 C26 C27 . . -44.2(3) n
C28 O10 C27 C26 . . 160.8(2) n
Ba1 O10 C27 C26 . . -52.7(3) n
O9 C26 C27 O10 . . 63.8(3) n
